data_7102344
loop_
_publ_author_name
'Kim, Sang-Hoon'
'Oh, Seung-Ju'
'Kim, Yurim'
'Yu, Chan-Mo'

_publ_section_title
;
 A diastereoselective carbocyclisation of allene-hydrazones through the
 intramolecular allylic transfer reaction.
;
_journal_issue 47
_journal_name_full 'Chemical communications (Cambridge, England)'
_journal_page_first 5025
_journal_page_last 5027
_journal_paper_doi 10.1039/b712856h
_journal_year 2007
_chemical_formula_sum 'C32 H37 N3 O4 S Sn'
_chemical_formula_weight 678.40
_chemical_name_systematic
;
?
;
_space_group_IT_number 61
_symmetry_cell_setting orthorhombic
_symmetry_space_group_name_Hall '-P 2ac 2ab'
_symmetry_space_group_name_H-M 'P b c a'
_atom_sites_solution_hydrogens geom
_atom_sites_solution_primary direct
_atom_sites_solution_secondary difmap
_audit_creation_method SHELXL-97
_cell_angle_alpha 90.00
_cell_angle_beta 90.00
_cell_angle_gamma 90.00
_cell_formula_units_Z 8
_cell_length_a 21.858(5)
_cell_length_b 12.108(3)
_cell_length_c 24.590(4)
_cell_measurement_reflns_used 22
_cell_measurement_temperature 293(2)
_cell_measurement_theta_max 11.36
_cell_measurement_theta_min 5.71
_cell_volume 6508(2)
_computing_cell_refinement 'Siemens XSCANS'
_computing_data_collection 'Siemens XSCANS'
_computing_data_reduction 'Siemens SHELXTL'
_computing_molecular_graphics 'Siemens SHELXTL'
_computing_publication_material 'Siemens SHELXTL'
_computing_structure_refinement 'SHELXL-97 (Sheldrick, 1997)'
_computing_structure_solution 'SHELXS-97 (Sheldrick, 1990)'
_diffrn_ambient_temperature 293(2)
_diffrn_measured_fraction_theta_full 0.998
_diffrn_measured_fraction_theta_max 0.998
_diffrn_measurement_device 'Siemens P4'
_diffrn_measurement_method '\w scans'
_diffrn_radiation_monochromator graphite
_diffrn_radiation_source 'sealed tube'
_diffrn_radiation_type MoK\a
_diffrn_radiation_wavelength 0.71073
_diffrn_reflns_av_R_equivalents 0.0000
_diffrn_reflns_av_sigmaI/netI 0.2235
_diffrn_reflns_limit_h_max 25
_diffrn_reflns_limit_h_min 0
_diffrn_reflns_limit_k_max 14
_diffrn_reflns_limit_k_min 0
_diffrn_reflns_limit_l_max 0
_diffrn_reflns_limit_l_min -29
_diffrn_reflns_number 5734
_diffrn_reflns_theta_full 25.02
_diffrn_reflns_theta_max 25.02
_diffrn_reflns_theta_min 1.86
_diffrn_standards_interval_count 97
_diffrn_standards_number 3
_exptl_absorpt_coefficient_mu 0.888
_exptl_absorpt_correction_type none
_exptl_crystal_colour 'COLORLESS '
_exptl_crystal_density_diffrn 1.385
_exptl_crystal_density_method 'not measured'
_exptl_crystal_description 'BLCOK '
_exptl_crystal_F_000 2784
_exptl_crystal_size_max 0.26
_exptl_crystal_size_mid 0.22
_exptl_crystal_size_min 0.20
_refine_diff_density_max 0.488
_refine_diff_density_min -0.591
_refine_diff_density_rms 0.101
_refine_ls_extinction_method none
_refine_ls_goodness_of_fit_ref 0.959
_refine_ls_hydrogen_treatment mixed
_refine_ls_matrix_type full
_refine_ls_number_parameters 370
_refine_ls_number_reflns 5734
_refine_ls_number_restraints 0
_refine_ls_restrained_S_all 0.959
_refine_ls_R_factor_all 0.2761
_refine_ls_R_factor_gt 0.0916
_refine_ls_shift/su_max 0.003
_refine_ls_shift/su_mean 0.000
_refine_ls_structure_factor_coef Fsqd
_refine_ls_weighting_details 'calc w=1/[\s^2^(Fo^2^)+(0.0865P)^2^+0.0000P] where P=(Fo^2^+2Fc^2^)/3'
_refine_ls_weighting_scheme calc
_refine_ls_wR_factor_gt 0.1749
_refine_ls_wR_factor_ref 0.2509
_reflns_number_gt 1788
_reflns_number_total 5734
_reflns_threshold_expression >2sigma(I)
_cod_data_source_file b712856h.txt
_cod_data_source_block sn
_cod_depositor_comments
;
The following automatic conversions were performed:
'_symmetry_cell_setting' value 'Orthorhombic' changed to 'orthorhombic'
according to '/home/saulius/struct/CIF-dictionaries/cif_core.dic'
dictionary named 'cif_core.dic' version 2.4.1 from 2010-06-29.

Automatic conversion script
Id: cif_fix_enum 1527 2010-12-29 10:47:43Z saulius 
;
_cod_original_sg_symbol_H-M 'Pbca '
_cod_database_code 7102344

loop_
_symmetry_equiv_pos_as_xyz
'x, y, z'
'-x+1/2, -y, z+1/2'
'-x, y+1/2, -z+1/2'
'x+1/2, -y+1/2, -z'
'-x, -y, -z'
'x-1/2, y, -z-1/2'
'x, -y-1/2, z-1/2'
'-x-1/2, y-1/2, z'

loop_
_atom_site_label
_atom_site_type_symbol
_atom_site_fract_x
_atom_site_fract_y
_atom_site_fract_z
_atom_site_U_iso_or_equiv
_atom_site_adp_type
_atom_site_occupancy
_atom_site_symmetry_multiplicity
_atom_site_calc_flag
_atom_site_refinement_flags
Sn1 Sn 0.08472(5) 0.76504(7) 0.35010(4) 0.0837(5) Uani 1 1 d .
S1 S 0.1842(2) 0.2189(3) 0.30835(17) 0.0723(11) Uani 1 1 d .
O1 O 0.0405(4) 0.6082(8) 0.4613(4) 0.082(3) Uani 1 1 d .
O2 O 0.1674(5) 0.3130(9) 0.4898(4) 0.094(4) Uani 1 1 d .
O3 O 0.1737(5) 0.1931(7) 0.2516(4) 0.104(4) Uani 1 1 d .
O4 O 0.2384(4) 0.1784(7) 0.3346(4) 0.086(3) Uani 1 1 d .
N1 N 0.1055(5) 0.4583(8) 0.4623(4) 0.058(3) Uani 1 1 d .
N2 N 0.1044(4) 0.4397(8) 0.4059(4) 0.053(3) Uani 1 1 d .
H2 H 0.0758 0.4040 0.3895 0.064 Uiso 1 1 calc R
N3 N 0.1877(5) 0.3537(7) 0.3129(4) 0.058(3) Uani 1 1 d .
C1 C 0.0720(7) 0.5441(10) 0.4866(6) 0.064(4) Uani 1 1 d .
C2 C 0.0872(7) 0.5339(11) 0.5455(5) 0.064(4) Uani 1 1 d .
C3 C 0.1231(6) 0.4432(11) 0.5553(6) 0.064(4) Uani 1 1 d .
C4 C 0.1367(6) 0.3886(12) 0.5009(5) 0.057(4) Uani 1 1 d .
C5 C 0.1433(7) 0.4142(14) 0.6056(6) 0.088(5) Uani 1 1 d .
H5 H 0.1676 0.3523 0.6113 0.106 Uiso 1 1 calc R
C6 C 0.1253(8) 0.4830(15) 0.6476(8) 0.097(5) Uani 1 1 d .
H6 H 0.1373 0.4659 0.6829 0.116 Uiso 1 1 calc R
C7 C 0.0907(8) 0.5750(16) 0.6390(6) 0.106(6) Uani 1 1 d .
H7 H 0.0820 0.6216 0.6681 0.127 Uiso 1 1 calc R
C8 C 0.0677(7) 0.6011(13) 0.5872(6) 0.089(5) Uani 1 1 d .
H8 H 0.0411 0.6599 0.5814 0.106 Uiso 1 1 calc R
C9 C 0.1593(6) 0.4894(10) 0.3768(5) 0.053(3) Uani 1 1 d .
H9 H 0.1766 0.5511 0.3975 0.064 Uiso 1 1 calc R
C10 C 0.1388(6) 0.5268(10) 0.3195(5) 0.056(4) Uani 1 1 d .
H10 H 0.1723 0.5709 0.3043 0.067 Uiso 1 1 calc R
C11 C 0.1366(7) 0.4175(10) 0.2868(5) 0.060(4) Uani 1 1 d .
H11 H 0.0976 0.3799 0.2931 0.072 Uiso 1 1 calc R
C12 C 0.2062(5) 0.4056(10) 0.3648(5) 0.065(4) Uani 1 1 d .
H12A H 0.2079 0.3509 0.3936 0.078 Uiso 1 1 calc R
H12B H 0.2461 0.4397 0.3612 0.078 Uiso 1 1 calc R
C13 C 0.1218(7) 0.1725(10) 0.3447(7) 0.063(4) Uani 1 1 d .
C14 C 0.0659(8) 0.1697(10) 0.3210(6) 0.073(4) Uani 1 1 d .
H14 H 0.0619 0.1863 0.2843 0.087 Uiso 1 1 calc R
C15 C 0.0133(8) 0.1414(12) 0.3523(8) 0.094(5) Uani 1 1 d .
H15 H -0.0250 0.1394 0.3358 0.113 Uiso 1 1 calc R
C16 C 0.0189(8) 0.1163(12) 0.4081(8) 0.082(5) Uani 1 1 d .
C17 C 0.0793(10) 0.1193(11) 0.4301(7) 0.092(5) Uani 1 1 d .
H17 H 0.0853 0.1011 0.4664 0.110 Uiso 1 1 calc R
C18 C 0.1289(7) 0.1484(11) 0.3987(8) 0.078(5) Uani 1 1 d .
H18 H 0.1675 0.1517 0.4144 0.093 Uiso 1 1 calc R
C19 C -0.0420(8) 0.0862(14) 0.4386(8) 0.142(8) Uani 1 1 d .
H19A H -0.0331 0.0694 0.4759 0.213 Uiso 1 1 calc R
H19B H -0.0605 0.0231 0.4216 0.213 Uiso 1 1 calc R
H19C H -0.0697 0.1477 0.4369 0.213 Uiso 1 1 calc R
C20 C 0.1456(6) 0.4382(10) 0.2253(5) 0.065(4) Uani 1 1 d .
H20A H 0.1370 0.3699 0.2061 0.078 Uiso 1 1 calc R
H20B H 0.1154 0.4920 0.2136 0.078 Uiso 1 1 calc R
C21 C 0.2082(7) 0.4788(14) 0.2078(6) 0.101(6) Uani 1 1 d .
H21A H 0.2387 0.4226 0.2151 0.121 Uiso 1 1 calc R
H21B H 0.2190 0.5447 0.2281 0.121 Uiso 1 1 calc R
C22 C 0.2068(8) 0.5050(17) 0.1460(7) 0.090(5) Uani 1 1 d .
C23 C 0.2132(8) 0.4162(15) 0.1133(7) 0.106(6) Uani 1 1 d .
H23 H 0.2168 0.3460 0.1284 0.127 Uiso 1 1 calc R
C24 C 0.2146(10) 0.4296(19) 0.0581(8) 0.133(8) Uani 1 1 d .
H24 H 0.2190 0.3686 0.0354 0.160 Uiso 1 1 calc R
C25 C 0.2097(10) 0.528(2) 0.0376(9) 0.133(9) Uani 1 1 d .
H25 H 0.2093 0.5355 -0.0001 0.160 Uiso 1 1 calc R
C26 C 0.2052(9) 0.6206(19) 0.0679(11) 0.122(8) Uani 1 1 d .
H26 H 0.2046 0.6898 0.0515 0.146 Uiso 1 1 calc R
C27 C 0.2014(7) 0.6106(14) 0.1254(9) 0.100(6) Uani 1 1 d .
H27 H 0.1957 0.6716 0.1478 0.120 Uiso 1 1 calc R
C28 C 0.0839(7) 0.5981(10) 0.3197(5) 0.058(4) Uani 1 1 d .
C29 C 0.0293(7) 0.5666(11) 0.2998(5) 0.077(5) Uani 1 1 d .
H29A H 0.0246 0.4964 0.2850 0.092 Uiso 1 1 calc R
H29B H -0.0038 0.6149 0.3010 0.092 Uiso 1 1 calc R
C30 C -0.0067(8) 0.8107(15) 0.3656(9) 0.178(9) Uani 1 1 d .
H30A H -0.0312 0.7965 0.3339 0.267 Uiso 1 1 calc R
H30B H -0.0085 0.8879 0.3744 0.267 Uiso 1 1 calc R
H30C H -0.0222 0.7684 0.3957 0.267 Uiso 1 1 calc R
C31 C 0.1426(7) 0.7952(12) 0.4189(5) 0.093(5) Uani 1 1 d .
H31A H 0.1837 0.7734 0.4103 0.139 Uiso 1 1 calc R
H31B H 0.1282 0.7534 0.4494 0.139 Uiso 1 1 calc R
H31C H 0.1419 0.8725 0.4276 0.139 Uiso 1 1 calc R
C32 C 0.1302(10) 0.8592(13) 0.2850(6) 0.162(9) Uani 1 1 d .
H32A H 0.1715 0.8335 0.2809 0.243 Uiso 1 1 calc R
H32B H 0.1304 0.9362 0.2942 0.243 Uiso 1 1 calc R
H32C H 0.1084 0.8488 0.2515 0.243 Uiso 1 1 calc R

loop_
_atom_site_aniso_label
_atom_site_aniso_U_11
_atom_site_aniso_U_22
_atom_site_aniso_U_33
_atom_site_aniso_U_23
_atom_site_aniso_U_13
_atom_site_aniso_U_12
Sn1 0.1112(9) 0.0487(6) 0.0911(8) 0.0001(6) -0.0181(8) 0.0133(7)
S1 0.086(3) 0.048(2) 0.083(3) -0.006(2) 0.018(3) 0.008(2)
O1 0.098(8) 0.079(7) 0.068(7) -0.002(6) 0.000(6) 0.028(6)
O2 0.116(9) 0.076(7) 0.090(8) -0.010(6) -0.030(7) 0.049(7)
O3 0.182(12) 0.061(6) 0.068(7) -0.022(6) 0.015(7) -0.001(7)
O4 0.074(7) 0.061(6) 0.123(8) 0.002(6) 0.007(7) 0.029(5)
N1 0.063(8) 0.057(7) 0.055(8) -0.008(6) 0.000(6) 0.004(6)
N2 0.064(8) 0.064(7) 0.032(6) -0.011(5) -0.015(6) -0.007(6)
N3 0.075(9) 0.035(6) 0.065(8) -0.011(6) 0.004(7) -0.002(6)
C1 0.074(11) 0.040(8) 0.077(12) -0.002(8) 0.000(9) 0.015(8)
C2 0.083(11) 0.071(9) 0.038(8) -0.013(8) -0.001(9) -0.008(10)
C3 0.068(10) 0.052(9) 0.072(11) 0.000(8) -0.004(9) 0.013(8)
C4 0.052(10) 0.071(10) 0.048(9) 0.008(8) -0.024(8) -0.003(8)
C5 0.111(14) 0.119(14) 0.035(9) 0.008(10) -0.002(10) -0.010(11)
C6 0.104(15) 0.105(13) 0.081(13) 0.002(13) 0.002(13) -0.007(11)
C7 0.130(17) 0.138(16) 0.049(11) -0.035(11) 0.008(12) 0.003(14)
C8 0.099(14) 0.089(11) 0.078(13) 0.003(10) -0.009(11) 0.013(10)
C9 0.049(9) 0.050(8) 0.061(9) -0.010(7) 0.002(8) -0.018(7)
C10 0.053(9) 0.067(9) 0.046(8) 0.008(7) -0.019(7) 0.004(8)
C11 0.084(12) 0.044(8) 0.053(9) -0.013(7) 0.011(8) -0.020(8)
C12 0.046(9) 0.057(8) 0.092(11) -0.016(8) -0.003(8) -0.005(7)
C13 0.063(11) 0.044(8) 0.081(12) -0.024(8) -0.034(10) 0.020(7)
C14 0.097(14) 0.052(9) 0.069(11) 0.001(8) 0.002(11) -0.008(9)
C15 0.097(14) 0.068(10) 0.117(15) -0.024(12) -0.021(14) -0.016(10)
C16 0.087(14) 0.056(10) 0.102(15) 0.005(10) 0.025(13) -0.003(9)
C17 0.124(16) 0.055(9) 0.097(14) 0.004(9) -0.038(15) 0.001(12)
C18 0.068(12) 0.066(10) 0.099(14) 0.013(10) -0.009(12) -0.011(9)
C19 0.126(17) 0.120(15) 0.18(2) 0.043(15) 0.065(16) -0.014(13)
C20 0.080(11) 0.050(8) 0.067(10) -0.017(7) -0.005(9) -0.008(8)
C21 0.091(13) 0.134(15) 0.078(13) -0.022(11) 0.005(11) -0.015(12)
C22 0.096(13) 0.118(15) 0.056(11) -0.015(13) 0.001(11) -0.029(11)
C23 0.156(18) 0.108(15) 0.054(12) 0.023(11) -0.001(11) -0.032(13)
C24 0.19(2) 0.14(2) 0.074(16) 0.007(14) -0.007(15) -0.055(18)
C25 0.117(17) 0.20(3) 0.078(16) 0.013(19) -0.043(13) -0.07(2)
C26 0.091(14) 0.14(2) 0.13(2) 0.063(17) -0.024(16) -0.055(15)
C27 0.086(13) 0.067(12) 0.15(2) 0.018(12) 0.017(13) 0.001(10)
C28 0.072(10) 0.059(8) 0.044(8) -0.001(6) -0.024(8) 0.009(9)
C29 0.086(12) 0.074(10) 0.071(11) -0.002(9) 0.001(10) 0.020(9)
C30 0.146(19) 0.120(16) 0.27(3) -0.058(18) -0.04(2) 0.053(14)
C31 0.106(13) 0.094(12) 0.078(11) -0.018(9) -0.009(10) -0.001(10)
C32 0.30(3) 0.088(13) 0.098(14) 0.037(11) -0.030(17) -0.029(16)

loop_
_atom_type_symbol
_atom_type_description
_atom_type_scat_dispersion_real
_atom_type_scat_dispersion_imag
_atom_type_scat_source
C C 0.0033 0.0016 'International Tables Vol C Tables 4.2.6.8 and 6.1.1.4'
H H 0.0000 0.0000 'International Tables Vol C Tables 4.2.6.8 and 6.1.1.4'
N N 0.0061 0.0033 'International Tables Vol C Tables 4.2.6.8 and 6.1.1.4'
O O 0.0106 0.0060 'International Tables Vol C Tables 4.2.6.8 and 6.1.1.4'
S S 0.1246 0.1234 'International Tables Vol C Tables 4.2.6.8 and 6.1.1.4'
Sn Sn -0.6537 1.4246 'International Tables Vol C Tables 4.2.6.8 and 6.1.1.4'

loop_
_geom_angle_atom_site_label_1
_geom_angle_atom_site_label_2
_geom_angle_atom_site_label_3
_geom_angle
C30 Sn1 C31 111.9(6)
C30 Sn1 C28 107.5(6)
C31 Sn1 C28 116.0(5)
C30 Sn1 C32 115.1(8)
C31 Sn1 C32 102.6(6)
C28 Sn1 C32 103.7(6)
O4 S1 O3 119.4(6)
O4 S1 N3 105.7(6)
O3 S1 N3 106.7(6)
O4 S1 C13 107.9(7)
O3 S1 C13 107.6(7)
N3 S1 C13 109.0(6)
C1 N1 N2 122.1(11)
C1 N1 C4 113.5(11)
N2 N1 C4 124.3(11)
N1 N2 C9 112.8(9)
N1 N2 H2 123.6
C9 N2 H2 123.6
C12 N3 C11 110.7(9)
C12 N3 S1 119.7(9)
C11 N3 S1 116.7(8)
O1 C1 N1 123.5(13)
O1 C1 C2 132.9(13)
N1 C1 C2 103.6(12)
C3 C2 C8 121.3(14)
C3 C2 C1 111.5(13)
C8 C2 C1 127.2(14)
C5 C3 C2 123.6(14)
C5 C3 C4 128.7(14)
C2 C3 C4 107.7(13)
O2 C4 N1 125.3(13)
O2 C4 C3 131.1(13)
N1 C4 C3 103.4(12)
C3 C5 C6 115.6(16)
C3 C5 H5 122.2
C6 C5 H5 122.2
C7 C6 C5 122.3(18)
C7 C6 H6 118.9
C5 C6 H6 118.9
C6 C7 C8 121.5(17)
C6 C7 H7 119.3
C8 C7 H7 119.3
C2 C8 C7 115.6(15)
C2 C8 H8 122.2
C7 C8 H8 122.2
C12 C9 N2 111.8(10)
C12 C9 C10 102.8(10)
N2 C9 C10 108.3(10)
C12 C9 H9 111.2
N2 C9 H9 111.2
C10 C9 H9 111.2
C28 C10 C9 113.9(11)
C28 C10 C11 118.4(11)
C9 C10 C11 103.4(10)
C28 C10 H10 106.8
C9 C10 H10 106.8
C11 C10 H10 106.8
N3 C11 C20 114.1(11)
N3 C11 C10 101.2(9)
C20 C11 C10 111.5(10)
N3 C11 H11 109.9
C20 C11 H11 109.9
C10 C11 H11 109.9
C9 C12 N3 106.0(10)
C9 C12 H12A 110.5
N3 C12 H12A 110.5
C9 C12 H12B 110.5
N3 C12 H12B 110.5
H12A C12 H12B 108.7
C14 C13 C18 120.9(16)
C14 C13 S1 119.9(14)
C18 C13 S1 118.9(13)
C13 C14 C15 120.2(15)
C13 C14 H14 119.9
C15 C14 H14 119.9
C16 C15 C14 120.3(16)
C16 C15 H15 119.8
C14 C15 H15 119.8
C15 C16 C17 116.4(15)
C15 C16 C19 116.1(18)
C17 C16 C19 127.5(18)
C18 C17 C16 121.5(16)
C18 C17 H17 119.3
C16 C17 H17 119.3
C13 C18 C17 120.7(16)
C13 C18 H18 119.7
C17 C18 H18 119.7
C16 C19 H19A 109.5
C16 C19 H19B 109.5
H19A C19 H19B 109.5
C16 C19 H19C 109.5
H19A C19 H19C 109.5
H19B C19 H19C 109.5
C21 C20 C11 116.4(12)
C21 C20 H20A 108.2
C11 C20 H20A 108.2
C21 C20 H20B 108.2
C11 C20 H20B 108.2
H20A C20 H20B 107.3
C20 C21 C22 109.0(13)
C20 C21 H21A 109.9
C22 C21 H21A 109.9
C20 C21 H21B 109.9
C22 C21 H21B 109.9
H21A C21 H21B 108.3
C23 C22 C27 122.0(16)
C23 C22 C21 114.7(17)
C27 C22 C21 123.4(18)
C22 C23 C24 119.9(18)
C22 C23 H23 120.0
C24 C23 H23 120.0
C25 C24 C23 119(2)
C25 C24 H24 120.3
C23 C24 H24 120.3
C24 C25 C26 124(2)
C24 C25 H25 118.2
C26 C25 H25 118.2
C25 C26 C27 119(2)
C25 C26 H26 120.5
C27 C26 H26 120.5
C22 C27 C26 116.0(18)
C22 C27 H27 122.0
C26 C27 H27 122.0
C29 C28 C10 123.6(12)
C29 C28 Sn1 113.6(10)
C10 C28 Sn1 122.8(10)
C28 C29 H29A 120.0
C28 C29 H29B 120.0
H29A C29 H29B 120.0
Sn1 C30 H30A 109.5
Sn1 C30 H30B 109.5
H30A C30 H30B 109.5
Sn1 C30 H30C 109.5
H30A C30 H30C 109.5
H30B C30 H30C 109.5
Sn1 C31 H31A 109.5
Sn1 C31 H31B 109.5
H31A C31 H31B 109.5
Sn1 C31 H31C 109.5
H31A C31 H31C 109.5
H31B C31 H31C 109.5
Sn1 C32 H32A 109.5
Sn1 C32 H32B 109.5
H32A C32 H32B 109.5
Sn1 C32 H32C 109.5
H32A C32 H32C 109.5
H32B C32 H32C 109.5

loop_
_geom_bond_atom_site_label_1
_geom_bond_atom_site_label_2
_geom_bond_distance
Sn1 C30 2.109(18)
Sn1 C31 2.143(13)
Sn1 C28 2.155(12)
Sn1 C32 2.202(16)
S1 O4 1.435(9)
S1 O3 1.448(9)
S1 N3 1.638(9)
S1 C13 1.725(16)
O1 C1 1.209(13)
O2 C4 1.167(14)
N1 C1 1.405(15)
N1 N2 1.406(12)
N1 C4 1.441(15)
N2 C9 1.521(14)
N2 H2 0.8600
N3 C12 1.478(14)
N3 C11 1.501(15)
C1 C2 1.490(18)
C2 C3 1.371(17)
C2 C8 1.376(17)
C3 C5 1.358(17)
C3 C4 1.522(18)
C5 C6 1.384(19)
C5 H5 0.9300
C6 C7 1.36(2)
C6 H6 0.9300
C7 C8 1.405(19)
C7 H7 0.9300
C8 H8 0.9300
C9 C12 1.472(16)
C9 C10 1.546(15)
C9 H9 0.9800
C10 C28 1.478(16)
C10 C11 1.550(15)
C10 H10 0.9800
C11 C20 1.545(15)
C11 H11 0.9800
C12 H12A 0.9700
C12 H12B 0.9700
C13 C14 1.353(18)
C13 C18 1.369(17)
C14 C15 1.426(19)
C14 H14 0.9300
C15 C16 1.41(2)
C15 H15 0.9300
C16 C17 1.43(2)
C16 C19 1.572(19)
C17 C18 1.38(2)
C17 H17 0.9300
C18 H18 0.9300
C19 H19A 0.9600
C19 H19B 0.9600
C19 H19C 0.9600
C20 C21 1.517(17)
C20 H20A 0.9700
C20 H20B 0.9700
C21 C22 1.553(19)
C21 H21A 0.9700
C21 H21B 0.9700
C22 C23 1.35(2)
C22 C27 1.38(2)
C23 C24 1.37(2)
C23 H23 0.9300
C24 C25 1.30(3)
C24 H24 0.9300
C25 C26 1.35(3)
C25 H25 0.9300
C26 C27 1.42(2)
C26 H26 0.9300
C27 H27 0.9300
C28 C29 1.345(16)
C29 H29A 0.9300
C29 H29B 0.9300
C30 H30A 0.9600
C30 H30B 0.9600
C30 H30C 0.9600
C31 H31A 0.9600
C31 H31B 0.9600
C31 H31C 0.9600
C32 H32A 0.9600
C32 H32B 0.9600
C32 H32C 0.9600
